data_7135049
loop_
_publ_author_name
'Maiti, Sandip'
'Roy, Charles Patriot'
'Kabir, Syed Ramizul'
'Dash, Jyotirmayee'

_publ_section_title
;
 Rh(II)-catalyzed synthesis of furo[2,3-<i>b</i>]indoles from
 3-diazooxindoles and electron-rich arylacetylenes.
;
_journal_issue 94
_journal_name_full 'Chemical communications (Cambridge, England)'
_journal_page_first 18649
_journal_page_last 18652
_journal_paper_doi 10.1039/d5cc04468e
_journal_volume 61
_journal_year 2025
_chemical_formula_moiety 'C21 H19 N O2'
_chemical_formula_sum 'C21 H19 N O2'
_chemical_formula_weight 317.37
_space_group_crystal_system triclinic
_space_group_IT_number 2
_space_group_name_Hall '-P 1'
_space_group_name_H-M_alt 'P -1'
_atom_sites_solution_hydrogens geom
_atom_sites_solution_primary iterative
_audit_creation_date 2025-05-02
_audit_creation_method
;
Olex2 1.5
(compiled 2022.04.07 svn.rca3783a0 for OlexSys, GUI svn.r6498)
;
_audit_update_record
;
2025-05-14 deposited with the CCDC.	2025-10-01 downloaded from the CCDC.
;
_cell_angle_alpha 73.203(14)
_cell_angle_beta 76.884(16)
_cell_angle_gamma 78.341(12)
_cell_formula_units_Z 2
_cell_length_a 7.208(3)
_cell_length_b 9.749(4)
_cell_length_c 12.523(5)
_cell_measurement_reflns_used 4340
_cell_measurement_temperature 150.01
_cell_measurement_theta_max 31.96
_cell_measurement_theta_min 2.94
_cell_volume 811.6(6)
_computing_cell_refinement 'SAINT V8.38A (Bruker, 2018)'
_computing_data_reduction 'SAINT V8.38A (Bruker, 2018)'
_computing_molecular_graphics 'Olex2 1.5 (Dolomanov et al., 2009)'
_computing_publication_material 'Olex2 1.5 (Dolomanov et al., 2009)'
_computing_structure_refinement 'XL  (Sheldrick, 2008)'
_computing_structure_solution 'olex2.solve 1.5 (Bourhis et al., 2015)'
_diffrn_ambient_temperature 150.01
_diffrn_detector 'CCD area detector'
_diffrn_detector_area_resol_mean 5.6
_diffrn_detector_type 'Bruker SMART CCD 6000 area detector'
_diffrn_measured_fraction_theta_full 0.990
_diffrn_measured_fraction_theta_max 0.945
_diffrn_measurement_device 'three-circle diffractometer'
_diffrn_measurement_device_type 'Bruker SMART CCD 6000 area detector'
_diffrn_measurement_method '\w scans'
_diffrn_radiation_monochromator graphite
_diffrn_radiation_probe x-ray
_diffrn_radiation_type MoK\a
_diffrn_radiation_wavelength 0.71073
_diffrn_reflns_av_R_equivalents 0.0465
_diffrn_reflns_av_unetI/netI 0.0669
_diffrn_reflns_Laue_measured_fraction_full 0.990
_diffrn_reflns_Laue_measured_fraction_max 0.945
_diffrn_reflns_limit_h_max 9
_diffrn_reflns_limit_h_min -10
_diffrn_reflns_limit_k_max 14
_diffrn_reflns_limit_k_min -11
_diffrn_reflns_limit_l_max 18
_diffrn_reflns_limit_l_min -18
_diffrn_reflns_number 12951
_diffrn_reflns_point_group_measured_fraction_full 0.990
_diffrn_reflns_point_group_measured_fraction_max 0.945
_diffrn_reflns_theta_full 25.242
_diffrn_reflns_theta_max 32.034
_diffrn_reflns_theta_min 2.206
_diffrn_source 'sealed X-ray tube'
_diffrn_source_current 1.0
_diffrn_source_power 0.05
_diffrn_source_target Mo
_diffrn_source_voltage 50.0
_diffrn_standards_number 0
_exptl_absorpt_coefficient_mu 0.083
_exptl_absorpt_correction_T_max 0.7463
_exptl_absorpt_correction_T_min 0.6271
_exptl_absorpt_correction_type none
_exptl_absorpt_process_details
;
SADABS-2016/2 (Bruker,2016/2) was used for absorption correction.
wR2(int) was 0.0929 before and 0.0595 after correction.
The Ratio of minimum to maximum transmission is 0.8403.
The \l/2 correction factor is Not present.
;
_exptl_crystal_colour 'clear colourless'
_exptl_crystal_colour_lustre clear
_exptl_crystal_colour_primary colourless
_exptl_crystal_density_diffrn 1.299
_exptl_crystal_description needle
_exptl_crystal_F_000 336
_exptl_crystal_recrystallization_method 'SLOW EVAPORATION FROM DCM'
_exptl_crystal_size_max 0.2
_exptl_crystal_size_mid 0.1
_exptl_crystal_size_min 0.1
_refine_diff_density_max 0.353
_refine_diff_density_min -0.310
_refine_diff_density_rms 0.056
_refine_ls_extinction_method none
_refine_ls_goodness_of_fit_ref 1.069
_refine_ls_hydrogen_treatment constr
_refine_ls_matrix_type full
_refine_ls_number_parameters 221
_refine_ls_number_reflns 5345
_refine_ls_number_restraints 0
_refine_ls_restrained_S_all 1.069
_refine_ls_R_factor_all 0.0938
_refine_ls_R_factor_gt 0.0566
_refine_ls_shift/su_max 0.000
_refine_ls_shift/su_mean 0.000
_refine_ls_structure_factor_coef Fsqd
_refine_ls_weighting_details 'w=1/[\s^2^(Fo^2^)+(0.0550P)^2^+0.3132P] where P=(Fo^2^+2Fc^2^)/3'
_refine_ls_weighting_scheme calc
_refine_ls_wR_factor_gt 0.1334
_refine_ls_wR_factor_ref 0.1627
_reflns_Friedel_coverage 0.000
_reflns_number_gt 3642
_reflns_number_total 5345
_reflns_threshold_expression 'I > 2\s(I)'
_cod_data_source_file d5cc04468e2.cif
_cod_data_source_block mo_jd280325_0m_a
_cod_depositor_comments 'Adding full bibliography for 7135049--7135050.cif.'
_cod_database_code 7135049
_shelx_shelxl_version_number 2016/6
_shelx_space_group_comment
;
The symmetry employed for this shelxl refinement is uniquely defined
by the following loop, which should always be used as a source of
symmetry information in preference to the above space-group names.
They are only intended as comments.
;
_olex2_refinement_description
;
1. Fixed Uiso
 At 1.2 times of:
  All C(H) groups
 At 1.5 times of:
  All C(H,H,H) groups
2.a Aromatic/amide H refined with riding coordinates:
 C008(H008), C009(H009), C00F(H00F), C00G(H00G), C00H(H00H), C00J(H00J),
 C00M(H00M)
2.b Idealised Me refined as rotating group:
 C00E(H00A,H00B,H00C), C00K(H00D,H00E,H00I), C00N(H00K,H00L,H00N), C00O(H00O,
 H00P,H00Q)
;
_olex2_submission_special_instructions 'No special instructions were received'

loop_
_space_group_symop_operation_xyz
'x, y, z'
'-x, -y, -z'

loop_
_atom_site_label
_atom_site_type_symbol
_atom_site_fract_x
_atom_site_fract_y
_atom_site_fract_z
_atom_site_U_iso_or_equiv
_atom_site_adp_type
_atom_site_occupancy
_atom_site_site_symmetry_order
_atom_site_calc_flag
_atom_site_refinement_flags_posn
_atom_site_refinement_flags_adp
_atom_site_refinement_flags_occupancy
_atom_site_disorder_assembly
_atom_site_disorder_group
O001 O 0.68076(15) 0.76099(10) 0.65528(8) 0.0253(2) Uani 1 1 d . . . . .
O002 O 0.74104(19) 1.21421(12) 0.48566(10) 0.0383(3) Uani 1 1 d . . . . .
N003 N 0.75768(17) 0.97644(13) 0.49502(10) 0.0245(3) Uani 1 1 d . . . . .
C004 C 0.6497(2) 0.50817(15) 0.75948(12) 0.0240(3) Uani 1 1 d . . . . .
C005 C 0.7093(2) 0.61329(15) 0.65211(12) 0.0240(3) Uani 1 1 d . . . . .
C006 C 0.8407(2) 0.97898(16) 0.37933(12) 0.0238(3) Uani 1 1 d . . . . .
C007 C 0.7481(2) 0.83034(15) 0.54708(12) 0.0238(3) Uani 1 1 d . . . . .
C008 C 0.7892(2) 0.59954(16) 0.54582(12) 0.0253(3) Uani 1 1 d . . . . .
H008 H 0.821212 0.512284 0.521962 0.030 Uiso 1 1 calc R U . . .
C009 C 0.4615(2) 0.31779(16) 0.86570(13) 0.0278(3) Uani 1 1 d . . . . .
H009 H 0.365617 0.261164 0.870461 0.033 Uiso 1 1 calc R U . . .
C00A C 0.8160(2) 0.74247(15) 0.47639(12) 0.0245(3) Uani 1 1 d . . . . .
C00B C 0.5067(2) 0.42499(15) 0.76634(12) 0.0250(3) Uani 1 1 d . . . . .
C00C C 0.8805(2) 0.83514(16) 0.36629(12) 0.0242(3) Uani 1 1 d . . . . .
C00D C 0.5526(2) 0.29128(16) 0.95808(12) 0.0277(3) Uani 1 1 d . . . . .
C00E C 0.4048(2) 0.44723(17) 0.66833(13) 0.0317(3) Uani 1 1 d . . . . .
H00A H 0.366770 0.551102 0.637282 0.047 Uiso 1 1 calc R U . . .
H00B H 0.289980 0.398888 0.694932 0.047 Uiso 1 1 calc R U . . .
H00C H 0.491710 0.406136 0.609204 0.047 Uiso 1 1 calc R U . . .
C00F C 0.9647(2) 0.81157(17) 0.26011(13) 0.0289(3) Uani 1 1 d . . . . .
H00F H 0.995739 0.715945 0.250437 0.035 Uiso 1 1 calc R U . . .
C00G C 0.8761(2) 1.09775(17) 0.28780(13) 0.0286(3) Uani 1 1 d . . . . .
H00G H 0.846194 1.193728 0.296743 0.034 Uiso 1 1 calc R U . . .
C00H C 0.9574(2) 1.07017(18) 0.18247(13) 0.0321(3) Uani 1 1 d . . . . .
H00H H 0.982400 1.149297 0.118522 0.039 Uiso 1 1 calc R U . . .
C00I C 0.7117(2) 1.09481(16) 0.54385(13) 0.0264(3) Uani 1 1 d . . . . .
C00J C 0.6905(2) 0.37690(17) 0.95040(13) 0.0289(3) Uani 1 1 d . . . . .
H00J H 0.750719 0.362029 1.013728 0.035 Uiso 1 1 calc R U . . .
C00K C 0.6287(2) 1.06218(16) 0.66785(13) 0.0288(3) Uani 1 1 d . . . . .
H00D H 0.609278 1.150291 0.694185 0.043 Uiso 1 1 calc R U . . .
H00E H 0.717640 0.987318 0.709710 0.043 Uiso 1 1 calc R U . . .
H00I H 0.504965 1.027559 0.680844 0.043 Uiso 1 1 calc R U . . .
C00L C 0.7426(2) 0.48372(16) 0.85248(13) 0.0268(3) Uani 1 1 d . . . . .
C00M C 1.0030(2) 0.92951(19) 0.16835(13) 0.0321(3) Uani 1 1 d . . . . .
H00M H 1.060479 0.914221 0.095759 0.038 Uiso 1 1 calc R U . . .
C00N C 0.5061(3) 0.17165(18) 1.06332(13) 0.0358(4) Uani 1 1 d . . . . .
H00K H 0.384480 0.141247 1.063480 0.054 Uiso 1 1 calc R U . . .
H00L H 0.494095 0.206958 1.130692 0.054 Uiso 1 1 calc R U . . .
H00N H 0.609564 0.089064 1.064116 0.054 Uiso 1 1 calc R U . . .
C00O C 0.9017(3) 0.56683(19) 0.84609(15) 0.0372(4) Uani 1 1 d . . . . .
H00O H 0.971697 0.591673 0.767871 0.056 Uiso 1 1 calc R U . . .
H00P H 0.990606 0.507035 0.895961 0.056 Uiso 1 1 calc R U . . .
H00Q H 0.846305 0.655792 0.870277 0.056 Uiso 1 1 calc R U . . .

loop_
_atom_site_aniso_label
_atom_site_aniso_U_11
_atom_site_aniso_U_22
_atom_site_aniso_U_33
_atom_site_aniso_U_23
_atom_site_aniso_U_13
_atom_site_aniso_U_12
O001 0.0324(5) 0.0214(5) 0.0204(5) -0.0026(4) -0.0012(4) -0.0085(4)
O002 0.0565(8) 0.0230(5) 0.0327(6) -0.0014(5) -0.0072(6) -0.0092(5)
N003 0.0293(6) 0.0219(6) 0.0209(6) -0.0021(5) -0.0025(5) -0.0073(5)
C004 0.0291(7) 0.0213(6) 0.0204(6) -0.0044(5) -0.0018(5) -0.0052(5)
C005 0.0280(7) 0.0192(6) 0.0244(7) -0.0039(5) -0.0029(5) -0.0065(5)
C006 0.0228(6) 0.0270(7) 0.0208(6) -0.0019(5) -0.0037(5) -0.0079(5)
C007 0.0261(7) 0.0235(6) 0.0202(6) -0.0016(5) -0.0019(5) -0.0085(5)
C008 0.0282(7) 0.0232(7) 0.0235(7) -0.0044(5) -0.0017(5) -0.0068(5)
C009 0.0317(8) 0.0251(7) 0.0258(7) -0.0044(6) -0.0016(6) -0.0096(6)
C00A 0.0264(7) 0.0240(7) 0.0218(7) -0.0036(5) -0.0014(5) -0.0074(5)
C00B 0.0295(7) 0.0221(6) 0.0226(7) -0.0052(5) -0.0022(5) -0.0060(5)
C00C 0.0225(6) 0.0273(7) 0.0222(7) -0.0033(5) -0.0031(5) -0.0078(5)
C00D 0.0330(8) 0.0247(7) 0.0209(7) -0.0027(6) 0.0006(6) -0.0052(6)
C00E 0.0372(8) 0.0305(8) 0.0278(8) -0.0017(6) -0.0083(6) -0.0119(6)
C00F 0.0293(7) 0.0319(8) 0.0250(7) -0.0058(6) -0.0018(6) -0.0091(6)
C00G 0.0304(7) 0.0286(7) 0.0247(7) 0.0005(6) -0.0050(6) -0.0101(6)
C00H 0.0336(8) 0.0361(8) 0.0237(7) 0.0025(6) -0.0059(6) -0.0123(6)
C00I 0.0282(7) 0.0231(7) 0.0273(7) -0.0028(6) -0.0079(6) -0.0046(5)
C00J 0.0352(8) 0.0296(7) 0.0216(7) -0.0052(6) -0.0053(6) -0.0056(6)
C00K 0.0342(8) 0.0255(7) 0.0261(7) -0.0058(6) -0.0050(6) -0.0047(6)
C00L 0.0315(7) 0.0248(7) 0.0246(7) -0.0063(6) -0.0036(6) -0.0069(5)
C00M 0.0311(8) 0.0425(9) 0.0211(7) -0.0034(6) -0.0022(6) -0.0117(6)
C00N 0.0431(9) 0.0332(8) 0.0250(8) 0.0017(7) -0.0016(7) -0.0102(7)
C00O 0.0412(9) 0.0367(9) 0.0376(9) -0.0061(7) -0.0117(7) -0.0142(7)

loop_
_atom_type_symbol
_atom_type_description
_atom_type_scat_dispersion_real
_atom_type_scat_dispersion_imag
_atom_type_scat_source
C C 0.0033 0.0016 'International Tables Vol C Tables 4.2.6.8 and 6.1.1.4'
H H 0.0000 0.0000 'International Tables Vol C Tables 4.2.6.8 and 6.1.1.4'
N N 0.0061 0.0033 'International Tables Vol C Tables 4.2.6.8 and 6.1.1.4'
O O 0.0106 0.0060 'International Tables Vol C Tables 4.2.6.8 and 6.1.1.4'

loop_
_geom_angle_atom_site_label_1
_geom_angle_atom_site_label_2
_geom_angle_atom_site_label_3
_geom_angle
_geom_angle_site_symmetry_1
_geom_angle_site_symmetry_3
_geom_angle_publ_flag
C007 O001 C005 103.33(11) . . ?
C007 N003 C006 103.97(12) . . ?
C007 N003 C00I 129.12(13) . . ?
C00I N003 C006 126.76(12) . . ?
C00B C004 C005 119.18(13) . . ?
C00B C004 C00L 120.05(13) . . ?
C00L C004 C005 120.64(13) . . ?
O001 C005 C004 116.54(12) . . ?
C008 C005 O001 110.56(12) . . ?
C008 C005 C004 132.90(13) . . ?
C00C C006 N003 109.36(12) . . ?
C00G C006 N003 128.86(14) . . ?
C00G C006 C00C 121.76(14) . . ?
O001 C007 N003 131.53(13) . . ?
C00A C007 O001 114.35(13) . . ?
C00A C007 N003 114.11(13) . . ?
C005 C008 H008 126.6 . . ?
C005 C008 C00A 106.80(13) . . ?
C00A C008 H008 126.6 . . ?
C00B C009 H009 119.0 . . ?
C00D C009 H009 119.0 . . ?
C00D C009 C00B 122.04(14) . . ?
C007 C00A C008 104.96(13) . . ?
C007 C00A C00C 106.22(13) . . ?
C008 C00A C00C 148.82(14) . . ?
C004 C00B C00E 121.63(13) . . ?
C009 C00B C004 118.77(14) . . ?
C009 C00B C00E 119.59(13) . . ?
C006 C00C C00A 106.33(13) . . ?
C00F C00C C006 119.25(13) . . ?
C00F C00C C00A 134.43(14) . . ?
C009 C00D C00N 121.18(14) . . ?
C00J C00D C009 118.24(14) . . ?
C00J C00D C00N 120.58(14) . . ?
C00B C00E H00A 109.5 . . ?
C00B C00E H00B 109.5 . . ?
C00B C00E H00C 109.5 . . ?
H00A C00E H00B 109.5 . . ?
H00A C00E H00C 109.5 . . ?
H00B C00E H00C 109.5 . . ?
C00C C00F H00F 120.3 . . ?
C00M C00F C00C 119.38(15) . . ?
C00M C00F H00F 120.3 . . ?
C006 C00G H00G 121.3 . . ?
C006 C00G C00H 117.34(15) . . ?
C00H C00G H00G 121.3 . . ?
C00G C00H H00H 119.1 . . ?
C00G C00H C00M 121.87(14) . . ?
C00M C00H H00H 119.1 . . ?
O002 C00I N003 119.75(14) . . ?
O002 C00I C00K 124.19(14) . . ?
N003 C00I C00K 116.05(12) . . ?
C00D C00J H00J 119.1 . . ?
C00D C00J C00L 121.85(14) . . ?
C00L C00J H00J 119.1 . . ?
C00I C00K H00D 109.5 . . ?
C00I C00K H00E 109.5 . . ?
C00I C00K H00I 109.5 . . ?
H00D C00K H00E 109.5 . . ?
H00D C00K H00I 109.5 . . ?
H00E C00K H00I 109.5 . . ?
C004 C00L C00O 121.30(14) . . ?
C00J C00L C004 119.03(14) . . ?
C00J C00L C00O 119.63(14) . . ?
C00F C00M C00H 120.35(15) . . ?
C00F C00M H00M 119.8 . . ?
C00H C00M H00M 119.8 . . ?
C00D C00N H00K 109.5 . . ?
C00D C00N H00L 109.5 . . ?
C00D C00N H00N 109.5 . . ?
H00K C00N H00L 109.5 . . ?
H00K C00N H00N 109.5 . . ?
H00L C00N H00N 109.5 . . ?
C00L C00O H00O 109.5 . . ?
C00L C00O H00P 109.5 . . ?
C00L C00O H00Q 109.5 . . ?
H00O C00O H00P 109.5 . . ?
H00O C00O H00Q 109.5 . . ?
H00P C00O H00Q 109.5 . . ?

loop_
_geom_bond_atom_site_label_1
_geom_bond_atom_site_label_2
_geom_bond_distance
_geom_bond_site_symmetry_2
_geom_bond_publ_flag
O001 C005 1.4237(18) . ?
O001 C007 1.3540(17) . ?
O002 C00I 1.2124(18) . ?
N003 C006 1.4315(19) . ?
N003 C007 1.3932(19) . ?
N003 C00I 1.406(2) . ?
C004 C005 1.470(2) . ?
C004 C00B 1.409(2) . ?
C004 C00L 1.411(2) . ?
C005 C008 1.358(2) . ?
C006 C00C 1.423(2) . ?
C006 C00G 1.393(2) . ?
C007 C00A 1.352(2) . ?
C008 H008 0.9500 . ?
C008 C00A 1.438(2) . ?
C009 H009 0.9500 . ?
C009 C00B 1.396(2) . ?
C009 C00D 1.393(2) . ?
C00A C00C 1.447(2) . ?
C00B C00E 1.511(2) . ?
C00C C00F 1.394(2) . ?
C00D C00J 1.392(2) . ?
C00D C00N 1.510(2) . ?
C00E H00A 0.9800 . ?
C00E H00B 0.9800 . ?
C00E H00C 0.9800 . ?
C00F H00F 0.9500 . ?
C00F C00M 1.393(2) . ?
C00G H00G 0.9500 . ?
C00G C00H 1.395(2) . ?
C00H H00H 0.9500 . ?
C00H C00M 1.397(2) . ?
C00I C00K 1.497(2) . ?
C00J H00J 0.9500 . ?
C00J C00L 1.393(2) . ?
C00K H00D 0.9800 . ?
C00K H00E 0.9800 . ?
C00K H00I 0.9800 . ?
C00L C00O 1.508(2) . ?
C00M H00M 0.9500 . ?
C00N H00K 0.9800 . ?
C00N H00L 0.9800 . ?
C00N H00N 0.9800 . ?
C00O H00O 0.9800 . ?
C00O H00P 0.9800 . ?
C00O H00Q 0.9800 . ?

loop_
_geom_torsion_atom_site_label_1
_geom_torsion_atom_site_label_2
_geom_torsion_atom_site_label_3
_geom_torsion_atom_site_label_4
_geom_torsion
_geom_torsion_site_symmetry_1
_geom_torsion_site_symmetry_2
_geom_torsion_site_symmetry_3
_geom_torsion_site_symmetry_4
_geom_torsion_publ_flag
O001 C005 C008 C00A 0.45(16) . . . . ?
O001 C007 C00A C008 0.34(17) . . . . ?
O001 C007 C00A C00C 179.99(11) . . . . ?
N003 C006 C00C C00A 1.36(15) . . . . ?
N003 C006 C00C C00F -179.14(12) . . . . ?
N003 C006 C00G C00H -179.34(14) . . . . ?
N003 C007 C00A C008 -178.82(12) . . . . ?
N003 C007 C00A C00C 0.83(17) . . . . ?
C004 C005 C008 C00A -179.55(15) . . . . ?
C005 O001 C007 N003 178.90(15) . . . . ?
C005 O001 C007 C00A -0.08(16) . . . . ?
C005 C004 C00B C009 175.16(13) . . . . ?
C005 C004 C00B C00E -3.6(2) . . . . ?
C005 C004 C00L C00J -176.02(14) . . . . ?
C005 C004 C00L C00O 1.6(2) . . . . ?
C005 C008 C00A C007 -0.47(16) . . . . ?
C005 C008 C00A C00C -179.8(2) . . . . ?
C006 N003 C007 O001 -178.97(14) . . . . ?
C006 N003 C007 C00A 0.00(16) . . . . ?
C006 N003 C00I O002 0.6(2) . . . . ?
C006 N003 C00I C00K -179.04(13) . . . . ?
C006 C00C C00F C00M -1.8(2) . . . . ?
C006 C00G C00H C00M -0.4(2) . . . . ?
C007 O001 C005 C004 179.76(12) . . . . ?
C007 O001 C005 C008 -0.24(15) . . . . ?
C007 N003 C006 C00C -0.87(15) . . . . ?
C007 N003 C006 C00G 177.10(14) . . . . ?
C007 N003 C00I O002 175.25(14) . . . . ?
C007 N003 C00I C00K -4.4(2) . . . . ?
C007 C00A C00C C006 -1.32(16) . . . . ?
C007 C00A C00C C00F 179.30(16) . . . . ?
C008 C00A C00C C006 178.0(2) . . . . ?
C008 C00A C00C C00F -1.3(4) . . . . ?
C009 C00D C00J C00L -2.0(2) . . . . ?
C00A C00C C00F C00M 177.48(15) . . . . ?
C00B C004 C005 O001 119.38(15) . . . . ?
C00B C004 C005 C008 -60.6(2) . . . . ?
C00B C004 C00L C00J -0.1(2) . . . . ?
C00B C004 C00L C00O 177.53(14) . . . . ?
C00B C009 C00D C00J 1.1(2) . . . . ?
C00B C009 C00D C00N -178.03(15) . . . . ?
C00C C006 C00G C00H -1.6(2) . . . . ?
C00C C00F C00M C00H 0.0(2) . . . . ?
C00D C009 C00B C004 0.3(2) . . . . ?
C00D C009 C00B C00E 179.14(14) . . . . ?
C00D C00J C00L C004 1.6(2) . . . . ?
C00D C00J C00L C00O -176.12(15) . . . . ?
C00G C006 C00C C00A -176.78(13) . . . . ?
C00G C006 C00C C00F 2.7(2) . . . . ?
C00G C00H C00M C00F 1.2(2) . . . . ?
C00I N003 C006 C00C 174.86(13) . . . . ?
C00I N003 C006 C00G -7.2(2) . . . . ?
C00I N003 C007 O001 5.4(3) . . . . ?
C00I N003 C007 C00A -175.58(14) . . . . ?
C00L C004 C005 O001 -64.68(18) . . . . ?
C00L C004 C005 C008 115.32(19) . . . . ?
C00L C004 C00B C009 -0.8(2) . . . . ?
C00L C004 C00B C00E -179.59(14) . . . . ?
C00N C00D C00J C00L 177.07(14) . . . . ?
